data_7233733
loop_
_publ_author_name
'Enrico Marchi'
'Mirko Locritani'
'Massimo Baroncini'
'Giacomo Bergamini'
'Riccardo Sinisi'
'Magda Monari'
'Chiara Botta'
'Wojciech Mroz'
'Marco Bandini'
'Paola Ceroni'
'Vincenzo Balzani'

_publ_section_title
;
 Blue and highly emitting [Ir(IV)] complexes by an efficient photoreaction
 of yellow luminescent [Ir(III)] complexes
;
_journal_name_full 'Journal of Materials Chemistry C'
_journal_page_first 4461
_journal_page_last 4467
_journal_paper_doi 10.1039/C4TC00278D
_journal_volume 2
_journal_year 2014
_chemical_formula_sum 'C41 H29 F4 Ir N4 O2'
_chemical_formula_weight 877.88
_space_group_IT_number 4
_space_group_name_Hall 'P 2yb'
_space_group_name_H-M_alt 'P 1 21 1'
_symmetry_cell_setting monoclinic
_symmetry_space_group_name_H-M 'P 1 21 1'
_atom_sites_solution_hydrogens geom
_atom_sites_solution_primary direct
_atom_sites_solution_secondary difmap
_cell_angle_alpha 90.00
_cell_angle_beta 95.853(9)
_cell_angle_gamma 90.00
_cell_formula_units_Z 2
_cell_length_a 13.338(11)
_cell_length_b 9.590(8)
_cell_length_c 13.460(11)
_cell_measurement_reflns_used 2751
_cell_measurement_temperature 296(2)
_cell_measurement_theta_max 23.02
_cell_measurement_theta_min 2.27
_cell_volume 1713(2)
_computing_cell_refinement 'Bruker SAINT'
_computing_data_collection 'Bruker APEX2'
_computing_data_reduction 'Bruker SAINT'
_computing_molecular_graphics 'Bruker SHELXTL'
_computing_publication_material 'Bruker SHELXTL'
_computing_structure_refinement 'SHELXL-97 (Sheldrick, 2008)'
_computing_structure_solution 'SHELXS-97 (Sheldrick, 2008)'
_diffrn_ambient_temperature 296(2)
_diffrn_measured_fraction_theta_full 0.971
_diffrn_measured_fraction_theta_max 0.971
_diffrn_measurement_device_type 'Bruker APEX-II CCD'
_diffrn_measurement_method '\f and \w scans'
_diffrn_radiation_monochromator graphite
_diffrn_radiation_source 'fine-focus sealed tube'
_diffrn_radiation_type MoK\a
_diffrn_radiation_wavelength 0.71073
_diffrn_reflns_av_R_equivalents 0.0952
_diffrn_reflns_av_sigmaI/netI 0.1243
_diffrn_reflns_limit_h_max 16
_diffrn_reflns_limit_h_min -16
_diffrn_reflns_limit_k_max 11
_diffrn_reflns_limit_k_min -11
_diffrn_reflns_limit_l_max 16
_diffrn_reflns_limit_l_min -16
_diffrn_reflns_number 12407
_diffrn_reflns_theta_full 25.50
_diffrn_reflns_theta_max 25.50
_diffrn_reflns_theta_min 2.05
_exptl_absorpt_coefficient_mu 3.963
_exptl_absorpt_correction_T_max 0.403
_exptl_absorpt_correction_T_min 0.378
_exptl_absorpt_correction_type multi-scan
_exptl_absorpt_process_details SADABS
_exptl_crystal_colour pale-yellow
_exptl_crystal_density_diffrn 1.702
_exptl_crystal_density_method 'not measured'
_exptl_crystal_description block
_exptl_crystal_F_000 864
_exptl_crystal_size_max 0.32
_exptl_crystal_size_mid 0.25
_exptl_crystal_size_min 0.25
_refine_diff_density_max 2.995
_refine_diff_density_min -2.598
_refine_diff_density_rms 0.285
_refine_ls_abs_structure_details 'Flack H D (1983), Acta Cryst. A39, 876-881'
_refine_ls_abs_structure_Flack 0.04(3)
_refine_ls_extinction_method none
_refine_ls_goodness_of_fit_ref 1.174
_refine_ls_hydrogen_treatment constr
_refine_ls_matrix_type full
_refine_ls_number_parameters 421
_refine_ls_number_reflns 5936
_refine_ls_number_restraints 213
_refine_ls_restrained_S_all 1.169
_refine_ls_R_factor_all 0.1142
_refine_ls_R_factor_gt 0.0908
_refine_ls_shift/su_max 0.000
_refine_ls_shift/su_mean 0.000
_refine_ls_structure_factor_coef Fsqd
_refine_ls_weighting_details 'calc w=1/[\s^2^(Fo^2^)+(0.0982P)^2^+11.3409P] where P=(Fo^2^+2Fc^2^)/3'
_refine_ls_weighting_scheme calc
_refine_ls_wR_factor_gt 0.2074
_refine_ls_wR_factor_ref 0.2193
_reflns_number_gt 4791
_reflns_number_total 5936
_reflns_threshold_expression >2\s(I)
_cod_data_source_file 1000001.cif
_cod_data_source_block PCOD1000001
_cod_depositor_comments
;
The following automatic conversions were performed:

data item '_symmetry_cell_setting' value 'Monoclinic' was changed to
'monoclinic' in accordance with the built-in table derived from the
CIF Core dictionary named 'cif_core.dic' version 2.4.5 last updated
on 2014-11-21.

Automatic conversion script
Id: cif_fix_values 6909 2019-04-08 15:41:33Z antanas 
;
_cod_original_cell_volume 1713(3)
_cod_original_sg_symbol_H-M P2(1)
_cod_database_code 7233733

loop_
_symmetry_equiv_pos_as_xyz
'x, y, z'
'-x, y+1/2, -z'

loop_
_atom_site_label
_atom_site_type_symbol
_atom_site_fract_x
_atom_site_fract_y
_atom_site_fract_z
_atom_site_U_iso_or_equiv
_atom_site_adp_type
_atom_site_occupancy
_atom_site_symmetry_multiplicity
_atom_site_calc_flag
_atom_site_refinement_flags
_atom_site_disorder_assembly
_atom_site_disorder_group
Ir1 Ir 0.23188(4) 0.7445(3) 0.74987(5) 0.0344(2) Uani 1 1 d DU . .
N2 N 0.2027(13) 0.8306(17) 0.8904(13) 0.038(3) Uani 1 1 d U . .
N1 N 0.3629(12) 0.8626(18) 0.7601(12) 0.036(3) Uani 1 1 d U . .
N4 N 0.3132(14) 0.5810(19) 0.8124(13) 0.042(3) Uani 1 1 d U . .
C29 C 0.1234(15) 0.7846(19) 0.9496(15) 0.040(4) Uani 1 1 d U . .
H29 H 0.1245 0.6826 0.9543 0.048 Uiso 1 1 calc R . .
C28 C 0.162(2) 0.847(3) 1.0517(18) 0.061(6) Uani 1 1 d U . .
H28A H 0.1064 0.8878 1.0832 0.074 Uiso 1 1 calc R . .
H28B H 0.1930 0.7754 1.0954 0.074 Uiso 1 1 calc R . .
C27 C 0.263(2) 0.923(3) 0.9371(17) 0.054(6) Uani 1 1 d U . .
C26 C 0.344(2) 0.989(3) 0.9086(19) 0.051(6) Uani 1 1 d U . .
H26 H 0.3681 1.0624 0.9493 0.061 Uiso 1 1 calc R . .
C25 C 0.3939(17) 0.964(2) 0.8322(17) 0.043(4) Uani 1 1 d U . .
C24 C 0.5013(16) 0.998(2) 0.7205(18) 0.047(4) Uani 1 1 d U . .
H24B H 0.5726 0.9784 0.7214 0.057 Uiso 1 1 calc R . .
H24A H 0.4849 1.0764 0.6758 0.057 Uiso 1 1 calc R . .
C23 C 0.4391(15) 0.871(2) 0.6862(16) 0.039(3) Uani 1 1 d U . .
H23 H 0.4052 0.8870 0.6190 0.046 Uiso 1 1 calc R . .
C30 C 0.0203(8) 0.8314(14) 0.9114(11) 0.040(4) Uani 1 1 d GU . .
C31 C 0.0035(10) 0.9629(13) 0.8697(13) 0.055(5) Uani 1 1 d GU . .
H31 H 0.0576 1.0222 0.8630 0.066 Uiso 1 1 calc R . .
C32 C -0.0940(12) 1.0058(14) 0.8379(14) 0.060(6) Uani 1 1 d GU . .
H32 H -0.1053 1.0938 0.8100 0.072 Uiso 1 1 calc R . .
C33 C -0.1748(9) 0.9172(19) 0.8479(15) 0.094(10) Uani 1 1 d GU . .
H33 H -0.2401 0.9459 0.8267 0.113 Uiso 1 1 calc R . .
C34 C -0.1581(9) 0.7856(18) 0.8897(14) 0.074(8) Uani 1 1 d GU . .
H34 H -0.2121 0.7263 0.8964 0.089 Uiso 1 1 calc R . .
C35 C -0.0605(10) 0.7427(14) 0.9214(12) 0.074(7) Uani 1 1 d GU . .
H35 H -0.0493 0.6547 0.9494 0.089 Uiso 1 1 calc R . .
C36 C 0.5022(8) 0.7416(14) 0.6873(9) 0.039(3) Uani 1 1 d GU . .
C37 C 0.5444(12) 0.6844(16) 0.7769(8) 0.054(6) Uani 1 1 d GU . .
H37 H 0.5330 0.7259 0.8372 0.064 Uiso 1 1 calc R . .
C38 C 0.6037(14) 0.5653(17) 0.7764(12) 0.076(7) Uani 1 1 d GU . .
H38 H 0.6319 0.5271 0.8363 0.092 Uiso 1 1 calc R . .
C39 C 0.6208(15) 0.5033(16) 0.6863(15) 0.088(9) Uani 1 1 d GU . .
H39 H 0.6605 0.4236 0.6860 0.106 Uiso 1 1 calc R . .
C40 C 0.5786(15) 0.5604(19) 0.5967(12) 0.090(8) Uani 1 1 d GU . .
H40 H 0.5901 0.5189 0.5365 0.108 Uiso 1 1 calc R . .
C41 C 0.5193(12) 0.6796(19) 0.5972(8) 0.061(6) Uani 1 1 d GU . .
H41 H 0.4911 0.7178 0.5373 0.074 Uiso 1 1 calc R . .
C12 C 0.3424(18) 0.567(2) 0.9110(16) 0.038(5) Uani 1 1 d U . .
H12 H 0.3270 0.6392 0.9529 0.046 Uiso 1 1 calc R . .
C13 C 0.392(2) 0.457(3) 0.953(2) 0.054(5) Uani 1 1 d U . .
H13 H 0.4086 0.4520 1.0217 0.065 Uiso 1 1 calc R . .
C14 C 0.416(3) 0.354(3) 0.893(2) 0.082(9) Uani 1 1 d U . .
H14 H 0.4522 0.2775 0.9188 0.098 Uiso 1 1 calc R . .
C15 C 0.385(3) 0.363(3) 0.788(2) 0.076(8) Uani 1 1 d U . .
H15 H 0.4001 0.2898 0.7469 0.091 Uiso 1 1 calc R . .
C16 C 0.3327(16) 0.481(2) 0.7458(17) 0.043(4) Uani 1 1 d U . .
C17 C 0.3058(14) 0.5132(17) 0.6434(15) 0.038(3) Uani 1 1 d DU . .
C22 C 0.2632(13) 0.6447(17) 0.6248(11) 0.035(3) Uani 1 1 d DU . .
C21 C 0.2448(13) 0.688(2) 0.5273(12) 0.039(4) Uani 1 1 d DU . .
H21 H 0.2177 0.7759 0.5137 0.046 Uiso 1 1 calc R . .
C20 C 0.2660(17) 0.602(2) 0.4487(13) 0.056(5) Uani 1 1 d DU . .
C19 C 0.3058(19) 0.470(2) 0.4679(13) 0.061(5) Uani 1 1 d DU . .
H19 H 0.3194 0.4113 0.4161 0.073 Uiso 1 1 calc R . .
C18 C 0.3245(16) 0.4289(17) 0.5658(14) 0.052(4) Uani 1 1 d DU . .
N3 N 0.1463(6) 0.8977(10) 0.6798(7) 0.043(3) Uani 1 1 d GDU . .
C11 C 0.1812(8) 1.0300(12) 0.6591(9) 0.056(5) Uani 1 1 d GDU . .
H11 H 0.2479 1.0539 0.6784 0.067 Uiso 1 1 calc R . .
C10 C 0.1165(12) 1.1265(9) 0.6094(9) 0.086(9) Uani 1 1 d GDU . .
H10 H 0.1398 1.2150 0.5955 0.103 Uiso 1 1 calc R . .
C9 C 0.0168(11) 1.0907(12) 0.5805(8) 0.083(8) Uani 1 1 d GDU . .
H9 H -0.0266 1.1553 0.5473 0.100 Uiso 1 1 calc R . .
C8 C -0.0182(6) 0.9584(13) 0.6013(7) 0.069(6) Uani 1 1 d GDU . .
H8 H -0.0849 0.9344 0.5819 0.083 Uiso 1 1 calc R . .
C7 C 0.0466(6) 0.8619(9) 0.6509(5) 0.053(4) Uani 1 1 d GDU . .
O1 O 0.2332(14) 0.951(2) 1.0329(12) 0.062(5) Uani 1 1 d U . .
O2 O 0.4767(13) 1.0307(17) 0.8187(13) 0.058(4) Uani 1 1 d U . .
F3 F 0.3592(14) 0.2982(13) 0.5801(12) 0.082(5) Uani 1 1 d DU . .
F4 F 0.2491(13) 0.652(2) 0.3548(10) 0.082(5) Uani 1 1 d DU . .
C1 C 0.1005(5) 0.6402(11) 0.7287(7) 0.057(3) Uani 1 1 d GDU . .
C2 C 0.0233(6) 0.7186(9) 0.6792(6) 0.068(3) Uani 1 1 d GDU . .
C3 C -0.0720(5) 0.6605(12) 0.6578(6) 0.065(3) Uani 1 1 d GDU . .
C4 C -0.0900(7) 0.5241(13) 0.6861(8) 0.069(3) Uani 1 1 d GDU . .
H4 H -0.1537 0.4853 0.6718 0.083 Uiso 1 1 calc R . .
C5 C -0.0127(10) 0.4457(9) 0.7356(8) 0.065(4) Uani 1 1 d GDU . .
C6 C 0.0826(9) 0.5038(10) 0.7570(8) 0.060(5) Uani 1 1 d GDU . .
H6 H 0.1343 0.4513 0.7901 0.072 Uiso 1 1 calc R . .
F2 F -0.1504(9) 0.7181(19) 0.6122(9) 0.084(5) Uani 1 1 d DU . .
F1 F -0.0266(13) 0.3125(14) 0.7647(11) 0.097(5) Uani 1 1 d DU . .

loop_
_atom_site_aniso_label
_atom_site_aniso_U_11
_atom_site_aniso_U_22
_atom_site_aniso_U_33
_atom_site_aniso_U_23
_atom_site_aniso_U_13
_atom_site_aniso_U_12
Ir1 0.0381(4) 0.0238(3) 0.0416(4) -0.0085(5) 0.0054(2) -0.0070(7)
N2 0.046(8) 0.027(8) 0.043(6) -0.003(5) 0.010(5) 0.002(5)
N1 0.039(6) 0.033(8) 0.035(9) -0.007(6) 0.004(5) 0.001(5)
N4 0.052(9) 0.033(7) 0.040(6) -0.009(6) 0.005(7) 0.000(6)
C29 0.054(8) 0.017(10) 0.051(10) -0.010(6) 0.014(6) -0.003(5)
C28 0.086(16) 0.057(16) 0.042(9) -0.011(11) 0.014(8) -0.016(11)
C27 0.075(15) 0.040(14) 0.049(11) -0.027(10) 0.019(10) -0.019(9)
C26 0.078(15) 0.022(13) 0.053(13) -0.015(10) 0.012(10) -0.016(11)
C25 0.058(11) 0.018(10) 0.054(11) -0.002(7) 0.007(8) -0.010(7)
C24 0.040(11) 0.034(9) 0.068(12) 0.002(9) 0.008(8) -0.005(7)
C23 0.048(10) 0.023(9) 0.045(10) 0.002(6) 0.010(7) -0.003(6)
C30 0.056(7) 0.026(9) 0.042(11) -0.007(7) 0.024(7) -0.007(7)
C31 0.075(11) 0.035(10) 0.055(15) 0.000(9) 0.000(11) 0.007(8)
C32 0.067(12) 0.041(12) 0.075(18) -0.008(11) 0.019(11) 0.009(8)
C33 0.073(13) 0.11(2) 0.11(3) 0.04(2) 0.027(17) -0.006(12)
C34 0.051(8) 0.081(18) 0.09(2) 0.018(14) 0.025(12) -0.002(10)
C35 0.048(8) 0.096(18) 0.082(16) 0.03(2) 0.020(10) -0.020(11)
C36 0.017(6) 0.035(8) 0.066(9) -0.006(9) 0.006(6) -0.007(8)
C37 0.075(16) 0.039(11) 0.050(9) -0.014(8) 0.026(10) 0.030(9)
C38 0.079(19) 0.031(14) 0.118(17) 0.005(13) 0.005(15) 0.022(11)
C39 0.072(19) 0.046(17) 0.15(2) -0.029(15) 0.022(18) 0.031(13)
C40 0.08(2) 0.07(2) 0.124(17) -0.030(16) 0.031(17) 0.007(13)
C41 0.073(16) 0.049(13) 0.060(10) -0.029(10) -0.002(11) -0.003(9)
C12 0.067(15) 0.009(9) 0.041(7) -0.001(7) 0.019(8) -0.005(8)
C13 0.072(16) 0.032(12) 0.060(11) 0.020(8) 0.016(10) -0.003(9)
C14 0.12(2) 0.018(12) 0.101(14) -0.003(11) -0.018(17) 0.018(12)
C15 0.12(2) 0.030(13) 0.080(11) 0.003(10) 0.026(14) 0.020(12)
C16 0.054(13) 0.026(9) 0.052(7) -0.013(6) 0.016(9) -0.001(7)
C17 0.041(11) 0.026(8) 0.048(7) -0.019(6) 0.013(8) -0.014(6)
C22 0.021(8) 0.041(8) 0.045(6) -0.012(6) 0.006(6) 0.000(6)
C21 0.024(9) 0.051(10) 0.041(6) -0.016(6) 0.006(7) -0.004(7)
C20 0.057(14) 0.068(12) 0.044(7) -0.028(7) 0.002(10) -0.012(10)
C19 0.076(17) 0.054(11) 0.054(8) -0.038(7) 0.017(11) -0.013(10)
C18 0.052(13) 0.042(9) 0.064(8) -0.033(7) 0.018(10) -0.004(9)
N3 0.039(7) 0.060(7) 0.033(8) 0.000(7) 0.015(6) 0.017(5)
C11 0.060(11) 0.061(11) 0.047(14) 0.015(11) 0.001(10) 0.012(8)
C10 0.089(16) 0.081(17) 0.08(2) 0.043(18) -0.008(16) 0.012(12)
C9 0.069(12) 0.126(17) 0.055(17) 0.051(18) 0.008(12) 0.042(13)
C8 0.041(11) 0.107(14) 0.057(16) -0.009(13) 0.003(10) 0.027(9)
C7 0.041(8) 0.097(11) 0.023(11) 0.003(10) 0.011(8) 0.013(6)
O1 0.085(12) 0.066(12) 0.036(8) -0.022(7) 0.008(7) -0.022(8)
O2 0.075(10) 0.033(9) 0.069(10) -0.016(7) 0.016(8) -0.020(7)
F3 0.126(14) 0.032(7) 0.091(11) -0.029(6) 0.033(9) 0.003(7)
F4 0.102(12) 0.108(13) 0.037(6) -0.016(7) 0.012(7) -0.013(10)
C1 0.035(5) 0.099(8) 0.038(8) 0.009(7) 0.010(5) -0.015(5)
C2 0.044(5) 0.115(8) 0.044(7) 0.010(7) 0.008(5) -0.008(5)
C3 0.032(5) 0.133(8) 0.036(7) 0.014(6) 0.024(5) 0.002(5)
C4 0.038(6) 0.124(8) 0.049(7) -0.001(7) 0.023(5) -0.010(6)
C5 0.037(7) 0.109(9) 0.053(9) 0.000(8) 0.024(6) -0.016(6)
C6 0.033(8) 0.052(9) 0.100(19) -0.031(10) 0.033(9) -0.010(6)
F2 0.063(7) 0.097(12) 0.085(9) -0.050(9) -0.028(6) 0.001(8)
F1 0.096(12) 0.055(8) 0.146(16) -0.034(8) 0.044(10) -0.036(7)

loop_
_atom_type_symbol
_atom_type_description
_atom_type_scat_dispersion_real
_atom_type_scat_dispersion_imag
_atom_type_scat_source
C C 0.0033 0.0016 'International Tables Vol C Tables 4.2.6.8 and 6.1.1.4'
H H 0.0000 0.0000 'International Tables Vol C Tables 4.2.6.8 and 6.1.1.4'
N N 0.0061 0.0033 'International Tables Vol C Tables 4.2.6.8 and 6.1.1.4'
O O 0.0106 0.0060 'International Tables Vol C Tables 4.2.6.8 and 6.1.1.4'
F F 0.0171 0.0103 'International Tables Vol C Tables 4.2.6.8 and 6.1.1.4'
Ir Ir -1.4442 7.9887 'International Tables Vol C Tables 4.2.6.8 and 6.1.1.4'

loop_
_geom_angle_atom_site_label_1
_geom_angle_atom_site_label_2
_geom_angle_atom_site_label_3
_geom_angle
_geom_angle_site_symmetry_1
_geom_angle_site_symmetry_3
C22 Ir1 C1 84.1(6) . .
C22 Ir1 N4 80.4(7) . .
C1 Ir1 N4 95.4(6) . .
C22 Ir1 N3 96.3(5) . .
C1 Ir1 N3 81.6(4) . .
N4 Ir1 N3 175.8(6) . .
C22 Ir1 N1 94.0(7) . .
C1 Ir1 N1 174.8(6) . .
N4 Ir1 N1 89.0(7) . .
N3 Ir1 N1 93.8(6) . .
C22 Ir1 N2 174.1(7) . .
C1 Ir1 N2 94.7(5) . .
N4 Ir1 N2 94.0(7) . .
N3 Ir1 N2 89.2(5) . .
N1 Ir1 N2 87.6(6) . .
C27 N2 C29 112.7(17) . .
C27 N2 Ir1 121.8(15) . .
C29 N2 Ir1 125.2(12) . .
C25 N1 C23 104.4(16) . .
C25 N1 Ir1 127.6(14) . .
C23 N1 Ir1 127.6(12) . .
C12 N4 C16 121.7(19) . .
C12 N4 Ir1 124.8(14) . .
C16 N4 Ir1 113.5(15) . .
N2 C29 C30 114.6(16) . .
N2 C29 C28 100.3(16) . .
C30 C29 C28 113.7(18) . .
O1 C28 C29 106.4(18) . .
N2 C27 C26 131(2) . .
N2 C27 O1 110(2) . .
C26 C27 O1 119(2) . .
C25 C26 C27 129(2) . .
C26 C25 O2 122(2) . .
C26 C25 N1 122(2) . .
O2 C25 N1 115.8(19) . .
O2 C24 C23 106.6(17) . .
N1 C23 C36 111.5(15) . .
N1 C23 C24 103.2(17) . .
C36 C23 C24 111.9(16) . .
C31 C30 C35 120.0 . .
C31 C30 C29 121.2(11) . .
C35 C30 C29 118.7(11) . .
C32 C31 C30 120.0 . .
C31 C32 C33 120.0 . .
C32 C33 C34 120.0 . .
C35 C34 C33 120.0 . .
C34 C35 C30 120.0 . .
C37 C36 C41 120.0 . .
C37 C36 C23 120.8(12) . .
C41 C36 C23 119.2(12) . .
C36 C37 C38 120.0 . .
C37 C38 C39 120.0 . .
C40 C39 C38 120.0 . .
C39 C40 C41 120.0 . .
C40 C41 C36 120.0 . .
C13 C12 N4 125(2) . .
C14 C13 C12 118(3) . .
C13 C14 C15 120(2) . .
C14 C15 C16 122(2) . .
N4 C16 C15 115(2) . .
N4 C16 C17 116.4(19) . .
C15 C16 C17 129(2) . .
C18 C17 C16 124.6(16) . .
C18 C17 C22 120.1(17) . .
C16 C17 C22 115.2(16) . .
C21 C22 C17 118.2(16) . .
C21 C22 Ir1 128.5(13) . .
C17 C22 Ir1 113.2(12) . .
C22 C21 C20 121.3(18) . .
F4 C20 C19 121.5(19) . .
F4 C20 C21 118.5(17) . .
C19 C20 C21 120.0(15) . .
C18 C19 C20 118.1(14) . .
F3 C18 C17 122.0(17) . .
F3 C18 C19 115.7(17) . .
C17 C18 C19 122.3(15) . .
C11 N3 C7 120.0 . .
C11 N3 Ir1 124.7(6) . .
C7 N3 Ir1 115.3(6) . .
C10 C11 N3 120.0 . .
C9 C10 C11 120.0 . .
C10 C9 C8 120.0 . .
C9 C8 C7 120.0 . .
C8 C7 N3 120.0 . .
C8 C7 C2 127.6(7) . .
N3 C7 C2 112.4(7) . .
C27 O1 C28 106.8(17) . .
C25 O2 C24 107.6(17) . .
C2 C1 C6 120.0 . .
C2 C1 Ir1 113.0(6) . .
C6 C1 Ir1 127.0(6) . .
C1 C2 C3 120.0 . .
C1 C2 C7 117.7(7) . .
C3 C2 C7 122.3(7) . .
F2 C3 C4 112.4(11) . .
F2 C3 C2 127.6(11) . .
C4 C3 C2 120.0 . .
C3 C4 C5 120.0 . .
C6 C5 C4 120.0 . .
C6 C5 F1 117.8(12) . .
C4 C5 F1 122.2(12) . .
C5 C6 C1 120.0 . .

loop_
_geom_bond_atom_site_label_1
_geom_bond_atom_site_label_2
_geom_bond_distance
_geom_bond_site_symmetry_2
Ir1 C22 2.017(15) .
Ir1 C1 2.012(8) .
Ir1 N4 2.039(19) .
Ir1 N3 2.032(8) .
Ir1 N1 2.076(17) .
Ir1 N2 2.135(17) .
N2 C27 1.32(3) .
N2 C29 1.46(3) .
N1 C25 1.41(3) .
N1 C23 1.50(3) .
N4 C12 1.35(3) .
N4 C16 1.35(3) .
C29 C30 1.49(2) .
C29 C28 1.54(3) .
C28 O1 1.42(3) .
C27 C26 1.34(3) .
C27 O1 1.41(3) .
C26 C25 1.30(3) .
C25 O2 1.30(3) .
C24 O2 1.43(3) .
C24 C23 1.52(3) .
C23 C36 1.50(2) .
C30 C31 1.3900 .
C30 C35 1.3900 .
C31 C32 1.3900 .
C32 C33 1.3900 .
C33 C34 1.3900 .
C34 C35 1.3900 .
C36 C37 1.3900 .
C36 C41 1.3900 .
C37 C38 1.3900 .
C38 C39 1.3900 .
C39 C40 1.3900 .
C40 C41 1.3900 .
C12 C13 1.34(3) .
C13 C14 1.33(4) .
C14 C15 1.43(4) .
C15 C16 1.42(3) .
C16 C17 1.42(3) .
C17 C18 1.36(3) .
C17 C22 1.396(17) .
C22 C21 1.374(16) .
C21 C20 1.39(3) .
C20 F4 1.349(16) .
C20 C19 1.389(17) .
C19 C18 1.373(16) .
C18 F3 1.343(16) .
N3 C11 1.3900 .
N3 C7 1.3900 .
C11 C10 1.3900 .
C10 C9 1.3900 .
C9 C8 1.3900 .
C8 C7 1.3900 .
C7 C2 1.468(9) .
C1 C2 1.3900 .
C1 C6 1.3900 .
C2 C3 1.3900 .
C3 F2 1.283(13) .
C3 C4 1.3900 .
C4 C5 1.3900 .
C5 C6 1.3900 .
C5 F1 1.354(15) .
